data_4517960
loop_
_publ_author_name
'Kumar, Inder'
'Gupta, Shiv Shankar'
'Kumar, Rakesh'
'Kumar, Rohit'
'Agrawal, Prakhar'
'Sahal, Dinkar'
'Sharma, Upendra'

_publ_section_title
;
 Photocatalytic Unsymmetrical Coupling of 2-Substituted Quinolines:
 Synthesis and Evaluation of the Antiplasmodial Potential of
 \b-Norbenzomorphan Frameworks
;
_journal_name_full 'ACS Sustainable Chemistry &amp; Engineering'
_journal_paper_doi 10.1021/acssuschemeng.0c03415
_journal_year 2020
_chemical_formula_moiety 'C20 H18 N2'
_chemical_formula_sum 'C20 H18 N2'
_chemical_formula_weight 286.36
_space_group_crystal_system triclinic
_space_group_IT_number 2
_space_group_name_Hall '-P 1'
_space_group_name_H-M_alt 'P -1'
_atom_sites_solution_hydrogens geom
_atom_sites_solution_primary direct
_atom_sites_solution_secondary difmap
_audit_creation_date 2017-11-28
_audit_creation_method
;
Olex2 1.2-ac21
(compiled 2015.09.16 svn.r134, GUI svn.r4998)
;
_cell_angle_alpha 98.579(9)
_cell_angle_beta 100.505(8)
_cell_angle_gamma 112.749(9)
_cell_formula_units_Z 2
_cell_length_a 7.6889(7)
_cell_length_b 9.7991(11)
_cell_length_c 11.4575(12)
_cell_measurement_reflns_used 1295
_cell_measurement_temperature 293(2)
_cell_measurement_theta_max 66.8050
_cell_measurement_theta_min 5.0370
_cell_volume 759.44(15)
_computing_cell_refinement 'CrysAlisPro 1.171.38.46 (Rigaku OD, 2015)'
_computing_data_collection 'CrysAlisPro 1.171.38.46 (Rigaku OD, 2015)'
_computing_data_reduction 'CrysAlisPro 1.171.38.46 (Rigaku OD, 2015)'
_computing_molecular_graphics 'Olex2 (Dolomanov et al., 2009)'
_computing_publication_material 'Olex2 (Dolomanov et al., 2009)'
_computing_structure_refinement 'ShelXL (Sheldrick, 2008)'
_computing_structure_solution 'ShelXS (Sheldrick, 2008)'
_diffrn_ambient_temperature 293(2)
_diffrn_detector 'CCD plate'
_diffrn_detector_area_resol_mean 15.9974
_diffrn_detector_type Eos
_diffrn_measured_fraction_theta_full 0.987
_diffrn_measured_fraction_theta_max 0.987
_diffrn_measurement_details
;
List of Runs (angles in degrees, time in seconds):

  # Type    Start    End  Width  t~exp~   \w     \q     \k     \f   Frames
--------------------------------------------------------------------------
  1  \w     -9.00  91.00   1.00    1.00    --   25.57  57.00 -60.00  100
  2  \w    104.00 148.00   1.00    1.00    --   66.78 111.00 -90.00   44
  3  \w    149.00 178.00   1.00    3.50    --  108.00 104.00-180.00   29
  4  \w    104.00 140.00   1.00    3.50    --  108.00 104.00-180.00   36
  5  \w    102.00 178.00   1.00    3.50    --  108.00 104.00-150.00   76
  6  \w    123.00 149.00   1.00    1.00    --   66.78 111.00  60.00   26
  7  \w    127.00 165.00   1.00    3.50    --  108.00 104.00  60.00   38
  8  \w    121.00 168.00   1.00    3.50    --  108.00 104.00 150.00   47
  9  \w    135.00 178.00   1.00    3.50    --  108.00  43.00  90.00   43
 10  \w    122.00 147.00   1.00    3.50    --  108.00 -54.00 120.00   25
 11  \w     93.00 119.00   1.00    3.50    --  108.00 -54.00 120.00   26
 12  \w     84.00 152.00   1.00    3.50    --  108.00 -43.00  90.00   68
 13  \w     71.00 176.00   1.00    3.50    --  108.00  11.00 150.00  105
 14  \w    104.00 170.00   1.00    3.50    --  108.00 138.00  90.00   66
 15  \w     65.00  91.00   1.00    3.50    --  108.00  43.00  90.00   26
 16  \w     29.00  56.00   1.00    3.50    --  108.00 -43.00  90.00   27
 17  \w     42.00  70.00   1.00    3.50    --  108.00 -54.00 120.00   28
 18  \w     24.00 113.00   1.00    3.50    --  108.00-104.00  30.00   89
 19  \w     29.00 119.00   1.00    3.50    --  108.00-130.00 -37.00   90
 20  \w     35.00  94.00   1.00    1.00    --   66.78 -94.00-150.00   59
 21  \w     13.00 110.00   1.00    1.00    --   66.78-111.00  30.00   97
 22  \w     22.00 146.00   1.00    3.50    --  108.00 -89.00 120.00  124
 23  \w     35.00  88.00   1.00    1.00    --   25.57  57.00  60.00   53
 24  \w     15.00 149.00   1.00    1.00    --   66.78  30.00 -30.00  134
 25  \w     68.00 155.00   1.00    3.50    --  108.00  54.00-180.00   87
 26  \w     57.00  95.00   1.00    1.00    --   25.57  57.00-180.00   38
 27  \w     27.00 145.00   1.00    1.00    --   66.78  45.00-120.00  118
 28  \w     -4.00  31.00   1.00    1.00    --   25.57  57.00  60.00   35
 29  \w    -13.00 111.00   1.00    1.00    --   66.78 -45.00   0.00  124
 30  \w     -5.00  49.00   1.00    1.00    --   25.57  57.00-180.00   54
;
_diffrn_measurement_device 'four-circle diffractometer'
_diffrn_measurement_device_type 'SuperNova, Dual, Cu at zero, Eos'
_diffrn_measurement_method '\w scans'
_diffrn_orient_matrix_type 'CrysAlisPro convention (1999,Acta A55,543-557)'
_diffrn_orient_matrix_UB_11 0.0603886000
_diffrn_orient_matrix_UB_12 0.0219867000
_diffrn_orient_matrix_UB_13 -0.1193306000
_diffrn_orient_matrix_UB_21 0.0501063000
_diffrn_orient_matrix_UB_22 0.1712009000
_diffrn_orient_matrix_UB_23 0.0379456000
_diffrn_orient_matrix_UB_31 0.2110874000
_diffrn_orient_matrix_UB_32 0.0328721000
_diffrn_orient_matrix_UB_33 0.0647065000
_diffrn_radiation_monochromator mirror
_diffrn_radiation_probe x-ray
_diffrn_radiation_type CuK\a
_diffrn_radiation_wavelength 1.54184
_diffrn_reflns_av_R_equivalents 0.0255
_diffrn_reflns_av_unetI/netI 0.0322
_diffrn_reflns_limit_h_max 9
_diffrn_reflns_limit_h_min -6
_diffrn_reflns_limit_k_max 11
_diffrn_reflns_limit_k_min -11
_diffrn_reflns_limit_l_max 13
_diffrn_reflns_limit_l_min -13
_diffrn_reflns_number 4219
_diffrn_reflns_theta_full 66.91
_diffrn_reflns_theta_max 66.91
_diffrn_reflns_theta_min 5.04
_diffrn_source 'micro-focus sealed X-ray tube'
_diffrn_source_type 'SuperNova (Cu) X-ray Source'
_exptl_absorpt_coefficient_mu 0.568
_exptl_absorpt_correction_T_max 1.000
_exptl_absorpt_correction_T_min 0.552
_exptl_absorpt_correction_type gaussian
_exptl_absorpt_process_details
;
CrysAlisPro 1.171.38.46 (Rigaku Oxford Diffraction, 2015)
Numerical absorption correction based on gaussian integration over
			a multifaceted crystal model
Empirical absorption correction using spherical harmonics,
 implemented in SCALE3 ABSPACK scaling algorithm.
;
_exptl_crystal_density_diffrn 1.252
_exptl_crystal_density_method 'not measured'
_exptl_crystal_description triclinic
_exptl_crystal_F_000 304
_exptl_crystal_size_max 0.341
_exptl_crystal_size_mid 0.107
_exptl_crystal_size_min 0.089
_refine_diff_density_max 0.227
_refine_diff_density_min -0.193
_refine_diff_density_rms 0.038
_refine_ls_extinction_method none
_refine_ls_goodness_of_fit_ref 1.021
_refine_ls_hydrogen_treatment constr
_refine_ls_matrix_type full
_refine_ls_number_parameters 201
_refine_ls_number_reflns 2668
_refine_ls_number_restraints 0
_refine_ls_restrained_S_all 1.021
_refine_ls_R_factor_all 0.0654
_refine_ls_R_factor_gt 0.0486
_refine_ls_shift/su_max 0.011
_refine_ls_shift/su_mean 0.001
_refine_ls_structure_factor_coef Fsqd
_refine_ls_weighting_details 'calc w=1/[\s^2^(Fo^2^)+(0.0853P)^2^+0.0416P] where P=(Fo^2^+2Fc^2^)/3'
_refine_ls_weighting_scheme calc
_refine_ls_wR_factor_gt 0.1305
_refine_ls_wR_factor_ref 0.1495
_reflns_number_gt 2005
_reflns_number_total 2668
_reflns_threshold_expression >2sigma(I)
_cod_data_source_file sc0c03415_si_002.cif
_cod_data_source_block usinb4_75_1
_cod_original_cell_volume 759.45(13)
_cod_database_code 4517960
_chemical_oxdiff_formula 'C40 H36 N4'
_reflns_odcompleteness_completeness 98.38
_reflns_odcompleteness_iscentric 1
_reflns_odcompleteness_theta 66.97
_olex2_refinement_description
;
1. Fixed Uiso
 At 1.2 times of:
  All C(H) groups, All C(H,H) groups, All N(H) groups
 At 1.5 times of:
  All C(H,H,H) groups
2.a Riding coordinates:
 N14(H14)
2.b Ternary CH refined with riding coordinates:
 C13(H13)
2.c Secondary CH2 refined with riding coordinates:
 C12(H12A,H12B)
2.d Aromatic/amide H refined with riding coordinates:
 C6(H6), C17(H17), C20(H20), C3(H3), C18(H18), C4(H4), C19(H19), C5(H5)
2.e Idealised Me refined as rotating group:
 C22(H22A,H22B,H22C), C15(H15A,H15B,H15C)
;
_olex2_date_sample_data_collection 2017-11-28
_olex2_submission_special_instructions 'No special instructions were received'
_oxdiff_exptl_absorpt_empirical_details
;
Empirical correction (ABSPACK) includes:
- Absorption correction using spherical harmonics
- Frame scaling
;
_oxdiff_exptl_absorpt_empirical_full_max 1.263
_oxdiff_exptl_absorpt_empirical_full_min 0.840

loop_
_space_group_symop_id
_space_group_symop_operation_xyz
1 'x, y, z'
2 '-x, -y, -z'

loop_
_atom_site_label
_atom_site_type_symbol
_atom_site_fract_x
_atom_site_fract_y
_atom_site_fract_z
_atom_site_U_iso_or_equiv
_atom_site_adp_type
_atom_site_occupancy
_atom_site_calc_flag
_atom_site_disorder_assembly
_atom_site_disorder_group
_atom_site_refinement_flags_posn
N1 N 0.0620(2) 0.13924(15) 0.86154(14) 0.0493(4) Uani 1 d . . .
C7 C 0.0309(3) -0.0452(2) 0.68069(16) 0.0454(4) Uani 1 d . . .
N14 N -0.3538(2) -0.33951(16) 0.85181(14) 0.0515(4) Uani 1 d . . .
H14 H -0.2963 -0.2961 0.9279 0.062 Uiso 1 d . . R
C21 C -0.2532(3) -0.41477(18) 0.80062(16) 0.0467(4) Uani 1 d . . .
C2 C 0.1328(3) 0.09671(19) 0.76836(17) 0.0484(4) Uani 1 d . . .
C10 C -0.1088(3) 0.04493(18) 0.87223(16) 0.0440(4) Uani 1 d . . .
C16 C -0.2246(3) -0.40729(18) 0.68388(15) 0.0452(4) Uani 1 d . . .
C8 C -0.1527(3) -0.14218(18) 0.69332(15) 0.0428(4) Uani 1 d . . .
C11 C -0.4083(3) -0.2353(2) 0.78831(17) 0.0482(4) Uani 1 d . . .
C9 C -0.2213(2) -0.09964(18) 0.78823(16) 0.0422(4) Uani 1 d . . .
C13 C -0.2910(3) -0.3034(2) 0.62161(16) 0.0479(4) Uani 1 d . . .
H13 H -0.2994 -0.3212 0.5339 0.057 Uiso 1 calc . . R
C6 C 0.1155(3) -0.0803(2) 0.58793(18) 0.0572(5) Uani 1 d . . .
H6 H 0.0504 -0.1737 0.5307 0.069 Uiso 1 calc . . R
C17 C -0.1306(3) -0.4869(2) 0.63362(18) 0.0555(5) Uani 1 d . . .
H17 H -0.1131 -0.4823 0.5559 0.067 Uiso 1 calc . . R
C20 C -0.1831(3) -0.5025(2) 0.86406(19) 0.0589(5) Uani 1 d . . .
H20 H -0.2005 -0.5086 0.9416 0.071 Uiso 1 calc . . R
C22 C -0.1800(3) 0.1015(2) 0.97412(18) 0.0562(5) Uani 1 d . . .
H22A H -0.0759 0.1926 1.0280 0.084 Uiso 1 calc . . GR
H22B H -0.2223 0.0247 1.0189 0.084 Uiso 1 calc . . GR
H22C H -0.2875 0.1234 0.9407 0.084 Uiso 1 calc . . GR
C3 C 0.3152(3) 0.1993(2) 0.7584(2) 0.0656(6) Uani 1 d . . .
H3 H 0.3830 0.2934 0.8145 0.079 Uiso 1 calc . . R
C18 C -0.0622(3) -0.5731(2) 0.6976(2) 0.0649(6) Uani 1 d . . .
H18 H 0.0008 -0.6262 0.6632 0.078 Uiso 1 calc . . R
C4 C 0.3929(3) 0.1624(3) 0.6679(2) 0.0737(6) Uani 1 d . . .
H4 H 0.5139 0.2311 0.6634 0.088 Uiso 1 calc . . R
C19 C -0.0886(3) -0.5795(2) 0.8128(2) 0.0657(6) Uani 1 d . . .
H19 H -0.0420 -0.6367 0.8564 0.079 Uiso 1 calc . . R
C15 C -0.5621(3) -0.2056(3) 0.8388(2) 0.0719(7) Uani 1 d . . .
H15A H -0.6807 -0.2977 0.8160 0.108 Uiso 1 calc . . GR
H15B H -0.5863 -0.1280 0.8061 0.108 Uiso 1 calc . . GR
H15C H -0.5168 -0.1721 0.9264 0.108 Uiso 1 calc . . GR
C5 C 0.2932(4) 0.0224(3) 0.5815(2) 0.0709(6) Uani 1 d . . .
H5 H 0.3476 -0.0012 0.5195 0.085 Uiso 1 calc . . R
C12 C -0.4816(3) -0.3154(2) 0.65137(18) 0.0544(5) Uani 1 d . . .
H12A H -0.5746 -0.4208 0.6370 0.065 Uiso 1 calc . . R
H12B H -0.5410 -0.2628 0.6042 0.065 Uiso 1 calc . . R

loop_
_atom_site_aniso_label
_atom_site_aniso_U_11
_atom_site_aniso_U_22
_atom_site_aniso_U_33
_atom_site_aniso_U_23
_atom_site_aniso_U_13
_atom_site_aniso_U_12
N1 0.0524(8) 0.0353(7) 0.0563(9) 0.0082(6) 0.0131(7) 0.0163(6)
C7 0.0481(9) 0.0461(9) 0.0462(9) 0.0160(7) 0.0131(7) 0.0223(7)
N14 0.0550(9) 0.0409(7) 0.0493(8) 0.0049(6) 0.0167(7) 0.0117(6)
C21 0.0472(9) 0.0318(8) 0.0475(9) 0.0018(6) 0.0091(7) 0.0072(7)
C2 0.0481(9) 0.0408(9) 0.0552(10) 0.0160(8) 0.0137(8) 0.0162(7)
C10 0.0487(9) 0.0350(8) 0.0469(9) 0.0070(7) 0.0104(7) 0.0187(7)
C16 0.0452(9) 0.0339(8) 0.0431(9) -0.0021(6) 0.0055(7) 0.0099(7)
C8 0.0467(9) 0.0398(8) 0.0413(8) 0.0086(7) 0.0094(7) 0.0193(7)
C11 0.0420(9) 0.0426(9) 0.0533(10) 0.0037(7) 0.0134(8) 0.0136(7)
C9 0.0424(8) 0.0376(8) 0.0455(9) 0.0069(7) 0.0103(7) 0.0177(7)
C13 0.0507(10) 0.0464(9) 0.0381(8) 0.0012(7) 0.0056(7) 0.0177(8)
C6 0.0618(11) 0.0654(12) 0.0521(10) 0.0166(9) 0.0222(9) 0.0310(10)
C17 0.0553(10) 0.0464(9) 0.0527(10) -0.0042(8) 0.0084(8) 0.0175(8)
C20 0.0701(13) 0.0377(9) 0.0551(11) 0.0088(8) 0.0075(9) 0.0135(8)
C22 0.0625(11) 0.0461(9) 0.0570(11) 0.0018(8) 0.0188(9) 0.0226(8)
C3 0.0547(11) 0.0560(11) 0.0754(14) 0.0188(10) 0.0201(10) 0.0101(9)
C18 0.0631(12) 0.0455(10) 0.0780(14) -0.0033(9) 0.0063(10) 0.0266(9)
C4 0.0561(12) 0.0814(15) 0.0806(15) 0.0299(13) 0.0285(11) 0.0177(11)
C19 0.0739(13) 0.0393(9) 0.0712(13) 0.0060(9) -0.0015(11) 0.0225(9)
C15 0.0482(11) 0.0673(13) 0.0922(17) 0.0006(12) 0.0280(11) 0.0186(10)
C5 0.0680(13) 0.0974(17) 0.0684(13) 0.0355(13) 0.0369(11) 0.0432(13)
C12 0.0440(9) 0.0495(10) 0.0555(11) 0.0002(8) 0.0021(8) 0.0147(8)

loop_
_atom_type_symbol
_atom_type_description
_atom_type_scat_dispersion_real
_atom_type_scat_dispersion_imag
_atom_type_scat_source
C C 0.0181 0.0091 'International Tables Vol C Tables 4.2.6.8 and 6.1.1.4'
H H 0.0000 0.0000 'International Tables Vol C Tables 4.2.6.8 and 6.1.1.4'
N N 0.0311 0.0180 'International Tables Vol C Tables 4.2.6.8 and 6.1.1.4'

loop_
_exptl_crystal_face_index_h
_exptl_crystal_face_index_k
_exptl_crystal_face_index_l
_exptl_crystal_face_perp_dist
3 2 1 0.0614
-3 6 -2 0.1698
1 3 -7 0.0545
-1 -3 7 0.0545
2 3 2 0.0394
4 -2 2 0.1000
1 0 6 0.0557
-1 1 7 0.0441
-2 -2 7 0.0447
-3 -1 -2 0.0543
-3 -2 -3 0.0492
2 -5 -4 0.1165
-1 0 -7 0.0332
2 -1 -7 0.0590
2 3 -7 0.0377
1 5 2 0.0660
-3 -3 4 0.0478

loop_
_geom_angle_atom_site_label_1
_geom_angle_atom_site_label_2
_geom_angle_atom_site_label_3
_geom_angle
_geom_angle_site_symmetry_1
_geom_angle_site_symmetry_3
_geom_angle_publ_flag
C10 N1 C2 119.36(15) . . ?
C8 C7 C2 116.21(16) . . ?
C6 C7 C2 119.27(17) . . ?
C6 C7 C8 124.52(17) . . ?
C21 N14 H14 110.8 . . ?
C21 N14 C11 119.09(15) . . ?
C11 N14 H14 110.8 . . ?
N14 C21 C16 121.01(17) . . ?
C20 C21 N14 120.49(17) . . ?
C20 C21 C16 118.48(18) . . ?
N1 C2 C7 123.04(16) . . ?
N1 C2 C3 118.44(18) . . ?
C3 C2 C7 118.52(18) . . ?
N1 C10 C9 121.43(16) . . ?
N1 C10 C22 116.33(15) . . ?
C9 C10 C22 122.20(16) . . ?
C21 C16 C13 116.89(16) . . ?
C17 C16 C21 119.89(18) . . ?
C17 C16 C13 123.14(17) . . ?
C7 C8 C13 129.60(16) . . ?
C9 C8 C7 120.38(16) . . ?
C9 C8 C13 109.77(15) . . ?
N14 C11 C9 108.98(14) . . ?
N14 C11 C15 108.72(17) . . ?
N14 C11 C12 106.14(15) . . ?
C9 C11 C12 99.85(14) . . ?
C15 C11 C9 119.23(16) . . ?
C15 C11 C12 112.99(17) . . ?
C10 C9 C11 131.64(16) . . ?
C8 C9 C10 119.56(16) . . ?
C8 C9 C11 108.47(14) . . ?
C16 C13 C8 105.96(13) . . ?
C16 C13 H13 113.7 . . ?
C16 C13 C12 108.01(15) . . ?
C8 C13 H13 113.7 . . ?
C8 C13 C12 100.76(14) . . ?
C12 C13 H13 113.7 . . ?
C7 C6 H6 119.8 . . ?
C5 C6 C7 120.4(2) . . ?
C5 C6 H6 119.8 . . ?
C16 C17 H17 119.6 . . ?
C18 C17 C16 120.9(2) . . ?
C18 C17 H17 119.6 . . ?
C21 C20 H20 119.7 . . ?
C19 C20 C21 120.6(2) . . ?
C19 C20 H20 119.7 . . ?
C10 C22 H22A 109.5 . . ?
C10 C22 H22B 109.5 . . ?
C10 C22 H22C 109.5 . . ?
H22A C22 H22B 109.5 . . ?
H22A C22 H22C 109.5 . . ?
H22B C22 H22C 109.5 . . ?
C2 C3 H3 119.6 . . ?
C4 C3 C2 120.9(2) . . ?
C4 C3 H3 119.6 . . ?
C17 C18 H18 120.3 . . ?
C19 C18 C17 119.3(2) . . ?
C19 C18 H18 120.3 . . ?
C3 C4 H4 119.6 . . ?
C3 C4 C5 120.8(2) . . ?
C5 C4 H4 119.6 . . ?
C20 C19 C18 120.8(2) . . ?
C20 C19 H19 119.6 . . ?
C18 C19 H19 119.6 . . ?
C11 C15 H15A 109.5 . . ?
C11 C15 H15B 109.5 . . ?
C11 C15 H15C 109.5 . . ?
H15A C15 H15B 109.5 . . ?
H15A C15 H15C 109.5 . . ?
H15B C15 H15C 109.5 . . ?
C6 C5 C4 120.1(2) . . ?
C6 C5 H5 120.0 . . ?
C4 C5 H5 120.0 . . ?
C11 C12 H12A 111.5 . . ?
C11 C12 H12B 111.5 . . ?
C13 C12 C11 101.24(14) . . ?
C13 C12 H12A 111.5 . . ?
C13 C12 H12B 111.5 . . ?
H12A C12 H12B 109.3 . . ?

loop_
_geom_bond_atom_site_label_1
_geom_bond_atom_site_label_2
_geom_bond_distance
_geom_bond_site_symmetry_2
_geom_bond_publ_flag
N1 C2 1.365(2) . ?
N1 C10 1.322(2) . ?
C7 C2 1.418(3) . ?
C7 C8 1.412(2) . ?
C7 C6 1.410(3) . ?
N14 H14 0.8599 . ?
N14 C21 1.401(2) . ?
N14 C11 1.479(2) . ?
C21 C16 1.402(2) . ?
C21 C20 1.400(3) . ?
C2 C3 1.412(3) . ?
C10 C9 1.422(2) . ?
C10 C22 1.498(2) . ?
C16 C13 1.514(2) . ?
C16 C17 1.385(3) . ?
C8 C9 1.371(2) . ?
C8 C13 1.516(2) . ?
C11 C9 1.535(2) . ?
C11 C15 1.511(2) . ?
C11 C12 1.537(3) . ?
C13 H13 0.9800 . ?
C13 C12 1.530(3) . ?
C6 H6 0.9300 . ?
C6 C5 1.371(3) . ?
C17 H17 0.9300 . ?
C17 C18 1.384(3) . ?
C20 H20 0.9300 . ?
C20 C19 1.375(3) . ?
C22 H22A 0.9600 . ?
C22 H22B 0.9600 . ?
C22 H22C 0.9600 . ?
C3 H3 0.9300 . ?
C3 C4 1.358(3) . ?
C18 H18 0.9300 . ?
C18 C19 1.378(3) . ?
C4 H4 0.9300 . ?
C4 C5 1.399(4) . ?
C19 H19 0.9300 . ?
C15 H15A 0.9600 . ?
C15 H15B 0.9600 . ?
C15 H15C 0.9600 . ?
C5 H5 0.9300 . ?
C12 H12A 0.9700 . ?
C12 H12B 0.9700 . ?

loop_
_geom_torsion_atom_site_label_1
_geom_torsion_atom_site_label_2
_geom_torsion_atom_site_label_3
_geom_torsion_atom_site_label_4
_geom_torsion
_geom_torsion_site_symmetry_1
_geom_torsion_site_symmetry_2
_geom_torsion_site_symmetry_3
_geom_torsion_site_symmetry_4
_geom_torsion_publ_flag
N1 C2 C3 C4 179.61(19) . . . . ?
N1 C10 C9 C8 -0.6(3) . . . . ?
N1 C10 C9 C11 171.91(17) . . . . ?
C7 C2 C3 C4 -0.8(3) . . . . ?
C7 C8 C9 C10 1.8(3) . . . . ?
C7 C8 C9 C11 -172.33(15) . . . . ?
C7 C8 C13 C16 86.4(2) . . . . ?
C7 C8 C13 C12 -161.17(18) . . . . ?
C7 C6 C5 C4 0.6(3) . . . . ?
N14 C21 C16 C13 5.3(2) . . . . ?
N14 C21 C16 C17 -177.82(15) . . . . ?
N14 C21 C20 C19 178.37(17) . . . . ?
N14 C11 C9 C10 -90.5(2) . . . . ?
N14 C11 C9 C8 82.64(17) . . . . ?
N14 C11 C12 C13 -70.95(17) . . . . ?
C21 N14 C11 C9 -64.90(19) . . . . ?
C21 N14 C11 C15 163.66(15) . . . . ?
C21 N14 C11 C12 41.8(2) . . . . ?
C21 C16 C13 C8 69.26(19) . . . . ?
C21 C16 C13 C12 -38.02(19) . . . . ?
C21 C16 C17 C18 -0.6(3) . . . . ?
C21 C20 C19 C18 -0.5(3) . . . . ?
C2 N1 C10 C9 -0.4(3) . . . . ?
C2 N1 C10 C22 -178.04(16) . . . . ?
C2 C7 C8 C9 -1.8(2) . . . . ?
C2 C7 C8 C13 -175.47(17) . . . . ?
C2 C7 C6 C5 -0.8(3) . . . . ?
C2 C3 C4 C5 0.7(4) . . . . ?
C10 N1 C2 C7 0.3(3) . . . . ?
C10 N1 C2 C3 179.80(17) . . . . ?
C16 C21 C20 C19 -0.1(3) . . . . ?
C16 C13 C12 C11 69.72(17) . . . . ?
C16 C17 C18 C19 0.0(3) . . . . ?
C8 C7 C2 N1 0.9(3) . . . . ?
C8 C7 C2 C3 -178.68(17) . . . . ?
C8 C7 C6 C5 178.72(19) . . . . ?
C8 C13 C12 C11 -41.13(17) . . . . ?
C11 N14 C21 C16 -7.7(2) . . . . ?
C11 N14 C21 C20 173.83(16) . . . . ?
C9 C8 C13 C16 -87.75(17) . . . . ?
C9 C8 C13 C12 24.68(19) . . . . ?
C9 C11 C12 C13 42.25(17) . . . . ?
C13 C16 C17 C18 176.03(17) . . . . ?
C13 C8 C9 C10 176.54(15) . . . . ?
C13 C8 C9 C11 2.45(19) . . . . ?
C6 C7 C2 N1 -179.55(16) . . . . ?
C6 C7 C2 C3 0.9(3) . . . . ?
C6 C7 C8 C9 178.57(17) . . . . ?
C6 C7 C8 C13 5.0(3) . . . . ?
C17 C16 C13 C8 -107.48(18) . . . . ?
C17 C16 C13 C12 145.24(17) . . . . ?
C17 C18 C19 C20 0.5(3) . . . . ?
C20 C21 C16 C13 -176.21(15) . . . . ?
C20 C21 C16 C17 0.6(2) . . . . ?
C22 C10 C9 C8 176.88(16) . . . . ?
C22 C10 C9 C11 -10.6(3) . . . . ?
C3 C4 C5 C6 -0.6(4) . . . . ?
C15 C11 C9 C10 35.1(3) . . . . ?
C15 C11 C9 C8 -151.81(19) . . . . ?
C15 C11 C12 C13 169.98(16) . . . . ?
C12 C11 C9 C10 158.54(18) . . . . ?
C12 C11 C9 C8 -28.34(18) . . . . ?

loop_
_exptl_oxdiff_crystal_face_indexfrac_h
_exptl_oxdiff_crystal_face_indexfrac_k
_exptl_oxdiff_crystal_face_indexfrac_l
_exptl_oxdiff_crystal_face_x
_exptl_oxdiff_crystal_face_y
_exptl_oxdiff_crystal_face_z
2.9990 2.0004 0.9960 0.1062 0.5305 0.7633
-2.9994 6.0006 -2.0005 0.1895 0.8011 -0.5653
1.0011 3.0018 -7.0042 0.9623 0.2983 -0.1432
-1.0011 -3.0018 7.0042 -0.9623 -0.2983 0.1432
1.9989 3.0002 1.9967 -0.0516 0.6896 0.6498
3.9989 -2.0001 1.9973 -0.0408 -0.0663 0.9076
0.9985 -0.0010 6.0002 -0.6557 0.2775 0.5990
-1.0014 0.9986 7.0020 -0.8741 0.3865 0.2745
-2.0009 -2.0018 7.0047 -1.0007 -0.1772 -0.0349
-2.9988 -1.0001 -1.9967 0.0352 -0.3972 -0.7951
-2.9986 -2.0000 -2.9964 0.1325 -0.6064 -0.8926
2.0008 -4.9995 -4.0002 0.4883 -0.9075 -0.0008
-0.9983 0.0012 -7.0004 0.7751 -0.3154 -0.6637
2.0011 -0.9985 -7.0031 0.9346 -0.3364 -0.0636
2.0008 3.0019 -7.0052 1.0228 0.3484 0.0677
0.9990 5.0003 1.9967 -0.0680 0.9819 0.5044
-3.0000 -3.0015 4.0057 -0.7252 -0.5122 -0.4727
